data_1567781
loop_
_publ_author_name
'Xin, Tiansi'
'Geeson, Michael B.'
'Zhu, Hui'
'Qu, Zheng-Wang'
'Grimme, Stefan'
'Cummins, Christopher C.'

_publ_section_title
;
 Synthesis of phosphiranes <i>via</i> organoiron-catalyzed phosphinidene
 transfer to electron-deficient olefins.
;
_journal_issue 43
_journal_name_full 'Chemical science'
_journal_page_first 12696
_journal_page_last 12702
_journal_paper_doi 10.1039/d2sc05011k
_journal_volume 13
_journal_year 2022
_chemical_formula_sum 'C11 H14 F Fe O2 P'
_chemical_formula_weight 284.04
_chemical_properties_physical Air-sensitive,Moisture-sensitive,Light-sensitive
_space_group_crystal_system orthorhombic
_space_group_IT_number 61
_space_group_name_Hall '-P 2ac 2ab'
_space_group_name_H-M_alt 'P b c a'
_atom_sites_solution_hydrogens geom
_audit_creation_method SHELXL-2018/3
_audit_update_record
;
2022-07-13 deposited with the CCDC.	2022-10-14 downloaded from the CCDC.
;
_cell_angle_alpha 90
_cell_angle_beta 90
_cell_angle_gamma 90
_cell_formula_units_Z 16
_cell_length_a 21.4541(5)
_cell_length_b 9.6814(2)
_cell_length_c 23.5240(5)
_cell_measurement_reflns_used 9081
_cell_measurement_temperature 100(2)
_cell_measurement_theta_max 32.58
_cell_measurement_theta_min 2.47
_cell_volume 4886.07(18)
_computing_cell_refinement 'SAINT 8.38A (Bruker-AXS, 2017)'
_computing_data_collection 'APEX3 v2017.3.0 (Bruker-AXS, 2017)'
_computing_data_reduction 'SAINT 8.38A (Bruker-AXS, 2017)'
_computing_structure_refinement 'SHELXL-2018/3 (Sheldrick, 2018)'
_computing_structure_solution 'SHELXT 2014/5 (Sheldrick, 2014)'
_diffrn_ambient_temperature 100(2)
_diffrn_detector_area_resol_mean 7.4
_diffrn_measured_fraction_theta_full 1.000
_diffrn_measured_fraction_theta_max 1.000
_diffrn_measurement_device_type 'Bruker Photon3 CPAD'
_diffrn_measurement_method '\f and \w scans'
_diffrn_radiation_type MoK\a
_diffrn_radiation_wavelength 0.71073
_diffrn_reflns_av_R_equivalents 0.0449
_diffrn_reflns_av_unetI/netI 0.0149
_diffrn_reflns_Laue_measured_fraction_full 1.000
_diffrn_reflns_Laue_measured_fraction_max 1.000
_diffrn_reflns_limit_h_max 32
_diffrn_reflns_limit_h_min -32
_diffrn_reflns_limit_k_max 14
_diffrn_reflns_limit_k_min -14
_diffrn_reflns_limit_l_max 35
_diffrn_reflns_limit_l_min -35
_diffrn_reflns_number 200569
_diffrn_reflns_point_group_measured_fraction_full 1.000
_diffrn_reflns_point_group_measured_fraction_max 1.000
_diffrn_reflns_theta_full 25.242
_diffrn_reflns_theta_max 32.629
_diffrn_reflns_theta_min 1.731
_diffrn_source 'I\mS micro-focus sealed tube, multilayer optics'
_exptl_absorpt_coefficient_mu 1.360
_exptl_absorpt_correction_T_max 0.5655
_exptl_absorpt_correction_T_min 0.5244
_exptl_absorpt_correction_type multi-scan
_exptl_absorpt_process_details '(SADABS; Sheldrick, 2000)'
_exptl_crystal_colour orange
_exptl_crystal_density_diffrn 1.545
_exptl_crystal_density_meas ?
_exptl_crystal_description block
_exptl_crystal_F_000 2336
_exptl_crystal_recrystallization_method 'Re-crystallisation from solvent: pentane'
_exptl_crystal_size_max 0.220
_exptl_crystal_size_mid 0.120
_exptl_crystal_size_min 0.115
_refine_diff_density_max 1.660
_refine_diff_density_min -0.787
_refine_diff_density_rms 0.071
_refine_ls_extinction_method none
_refine_ls_goodness_of_fit_ref 1.039
_refine_ls_hydrogen_treatment constr
_refine_ls_matrix_type full
_refine_ls_number_parameters 343
_refine_ls_number_reflns 8943
_refine_ls_number_restraints 0
_refine_ls_restrained_S_all 1.039
_refine_ls_R_factor_all 0.0428
_refine_ls_R_factor_gt 0.0323
_refine_ls_shift/su_max 0.003
_refine_ls_shift/su_mean 0.000
_refine_ls_structure_factor_coef Fsqd
_refine_ls_weighting_details 'w=1/[\s^2^(Fo^2^)+(0.0382P)^2^+4.1507P] where P=(Fo^2^+2Fc^2^)/3'
_refine_ls_weighting_scheme calc
_refine_ls_wR_factor_gt 0.0810
_refine_ls_wR_factor_ref 0.0877
_reflns_Friedel_coverage 0.000
_reflns_number_gt 7401
_reflns_number_total 8943
_reflns_threshold_expression 'I > 2\s(I)'
_cod_data_source_file d2sc05011k3.cif
_cod_data_source_block mo_P8_20118_a
_cod_depositor_comments
;
The following automatic conversions were performed:

data item '_exptl_crystal_density_meas' value 'not measured' was
changed to '?' -- the value is perceived as not measured.

Automatic conversion script
Id: cif_fix_values 7556 2019-12-06 15:28:31Z antanas 

 Adding full bibliography for 1567779--1567781.cif.
;
_cod_database_code 1567781
_shelx_shelxl_version_number 2018/3
_shelx_space_group_comment
;
The symmetry employed for this shelxl refinement is uniquely defined
by the following loop, which should always be used as a source of
symmetry information in preference to the above space-group names.
They are only intended as comments.
;
_shelx_estimated_absorpt_t_min 0.754
_shelx_estimated_absorpt_t_max 0.859

loop_
_space_group_symop_operation_xyz
'x, y, z'
'-x+1/2, -y, z+1/2'
'-x, y+1/2, -z+1/2'
'x+1/2, -y+1/2, -z'
'-x, -y, -z'
'x-1/2, y, -z-1/2'
'x, -y-1/2, z-1/2'
'-x-1/2, y-1/2, z'

loop_
_atom_site_label
_atom_site_type_symbol
_atom_site_fract_x
_atom_site_fract_y
_atom_site_fract_z
_atom_site_U_iso_or_equiv
_atom_site_adp_type
_atom_site_occupancy
_atom_site_site_symmetry_order
_atom_site_calc_flag
_atom_site_refinement_flags_posn
_atom_site_refinement_flags_adp
_atom_site_refinement_flags_occupancy
_atom_site_disorder_assembly
_atom_site_disorder_group
Fe1 Fe 0.64086(2) 0.41321(2) 0.56677(2) 0.01416(5) Uani 1 1 d . . . . .
O3 O 0.71330(6) 0.26596(12) 0.72538(5) 0.0277(2) Uani 1 1 d . . . . .
C3 C 0.59141(8) 0.26170(15) 0.52044(7) 0.0260(3) Uani 1 1 d . . . . .
H3 H 0.576043 0.271006 0.480492 0.031 Uiso 1 1 calc R U . . .
O4 O 0.72258(6) 0.25157(13) 0.90532(5) 0.0303(3) Uani 1 1 d . . . . .
C4 C 0.55727(7) 0.29283(15) 0.57013(8) 0.0261(3) Uani 1 1 d . . . . .
H4 H 0.513850 0.330303 0.571329 0.031 Uiso 1 1 calc R U . . .
C5 C 0.59510(7) 0.26387(15) 0.61792(7) 0.0223(3) Uani 1 1 d . . . . .
H5 H 0.582977 0.274840 0.658713 0.027 Uiso 1 1 calc R U . . .
C6 C 0.69010(7) 0.48466(14) 0.61880(6) 0.0186(2) Uani 1 1 d . . . . .
C7 C 0.68369(7) 0.48242(14) 0.50999(6) 0.0185(2) Uani 1 1 d . . . . .
C8 C 0.61050(6) 0.77282(14) 0.57507(6) 0.0194(2) Uani 1 1 d . . . . .
C9 C 0.61790(9) 0.79450(18) 0.63920(7) 0.0309(3) Uani 1 1 d . . . . .
H9A H 0.631655 0.889358 0.646550 0.046 Uiso 1 1 calc R U . . .
H9B H 0.648947 0.729594 0.654039 0.046 Uiso 1 1 calc R U . . .
H9C H 0.577818 0.778415 0.658063 0.046 Uiso 1 1 calc R U . . .
C10 C 0.67229(7) 0.79906(15) 0.54456(7) 0.0245(3) Uani 1 1 d . . . . .
H10A H 0.667544 0.778565 0.503997 0.037 Uiso 1 1 calc R U . . .
H10B H 0.704635 0.739414 0.560779 0.037 Uiso 1 1 calc R U . . .
H10C H 0.684312 0.896021 0.549357 0.037 Uiso 1 1 calc R U . . .
C11 C 0.56115(7) 0.87526(15) 0.55313(8) 0.0263(3) Uani 1 1 d . . . . .
H11A H 0.555419 0.862258 0.512149 0.039 Uiso 1 1 calc R U . . .
H11B H 0.575087 0.969969 0.560535 0.039 Uiso 1 1 calc R U . . .
H11C H 0.521550 0.858754 0.572744 0.039 Uiso 1 1 calc R U . . .
C12 C 0.65463(7) -0.05866(15) 0.84319(7) 0.0239(3) Uani 1 1 d . . . . .
H12 H 0.690634 -0.093658 0.866022 0.029 Uiso 1 1 calc R U . . .
C13 C 0.65123(7) -0.05346(15) 0.78342(7) 0.0234(3) Uani 1 1 d . . . . .
H13 H 0.684458 -0.083897 0.756370 0.028 Uiso 1 1 calc R U . . .
C14 C 0.59127(7) 0.00002(16) 0.76820(7) 0.0235(3) Uani 1 1 d . . . . .
H14 H 0.575288 0.013530 0.728662 0.028 Uiso 1 1 calc R U . . .
C15 C 0.55748(7) 0.02368(15) 0.81897(7) 0.0234(3) Uani 1 1 d . . . . .
H15 H 0.513793 0.059146 0.821502 0.028 Uiso 1 1 calc R U . . .
C16 C 0.59651(8) -0.00912(15) 0.86550(7) 0.0238(3) Uani 1 1 d . . . . .
H16 H 0.584938 -0.003147 0.906608 0.029 Uiso 1 1 calc R U . . .
C17 C 0.68864(7) 0.21475(15) 0.87087(6) 0.0214(3) Uani 1 1 d . . . . .
C18 C 0.68335(7) 0.22347(14) 0.76181(6) 0.0197(2) Uani 1 1 d . . . . .
C19 C 0.60749(7) 0.50650(15) 0.82968(7) 0.0219(3) Uani 1 1 d . . . . .
C20 C 0.61713(11) 0.5222(2) 0.89522(8) 0.0337(5) Uani 0.856(2) 1 d . . P A 1
H20A H 0.650444 0.460038 0.907755 0.051 Uiso 0.856(2) 1 calc R U P A 1
H20B H 0.578354 0.498681 0.915000 0.051 Uiso 0.856(2) 1 calc R U P A 1
H20C H 0.628626 0.617846 0.904008 0.051 Uiso 0.856(2) 1 calc R U P A 1
C21 C 0.66745(10) 0.5395(2) 0.79893(10) 0.0272(4) Uani 0.856(2) 1 d . . P A 1
H21A H 0.661717 0.525035 0.758031 0.041 Uiso 0.856(2) 1 calc R U P A 1
H21B H 0.700678 0.478762 0.812828 0.041 Uiso 0.856(2) 1 calc R U P A 1
H21C H 0.678865 0.635958 0.805983 0.041 Uiso 0.856(2) 1 calc R U P A 1
C22 C 0.55653(10) 0.6097(2) 0.81270(12) 0.0320(4) Uani 0.856(2) 1 d . . P A 1
H22A H 0.550521 0.606849 0.771423 0.048 Uiso 0.856(2) 1 calc R U P A 1
H22B H 0.569088 0.703016 0.824100 0.048 Uiso 0.856(2) 1 calc R U P A 1
H22C H 0.517438 0.585208 0.831742 0.048 Uiso 0.856(2) 1 calc R U P A 1
C20' C 0.6011(8) 0.5210(17) 0.7540(6) 0.047(4) Uani 0.144(2) 1 d . . P A 2
H20D H 0.635007 0.469116 0.735932 0.070 Uiso 0.144(2) 1 calc R U P A 2
H20E H 0.603920 0.618408 0.742941 0.070 Uiso 0.144(2) 1 calc R U P A 2
H20F H 0.560948 0.483334 0.741574 0.070 Uiso 0.144(2) 1 calc R U P A 2
C21' C 0.6745(6) 0.5341(13) 0.8364(10) 0.048(5) Uani 0.144(2) 1 d . . P A 2
H21D H 0.698262 0.471645 0.811879 0.072 Uiso 0.144(2) 1 calc R U P A 2
H21E H 0.686474 0.519051 0.876158 0.072 Uiso 0.144(2) 1 calc R U P A 2
H21F H 0.683281 0.629998 0.825813 0.072 Uiso 0.144(2) 1 calc R U P A 2
C22' C 0.5621(6) 0.5979(13) 0.8479(8) 0.036(3) Uani 0.144(2) 1 d . . P A 2
H22D H 0.573786 0.682254 0.865558 0.043 Uiso 0.144(2) 1 calc R U P A 2
H22E H 0.519300 0.576260 0.842744 0.043 Uiso 0.144(2) 1 calc R U P A 2
P1 P 0.57456(2) 0.59849(4) 0.56483(2) 0.02021(8) Uani 1 1 d . . . . .
F1 F 0.56275(5) 0.61246(10) 0.49597(4) 0.0315(2) Uani 1 1 d . . . . .
O1 O 0.72525(5) 0.52411(12) 0.65193(5) 0.0257(2) Uani 1 1 d . . . . .
C1 C 0.65297(7) 0.20968(14) 0.59707(6) 0.0195(2) Uani 1 1 d . . . . .
H1 H 0.688445 0.176535 0.621028 0.023 Uiso 1 1 calc R U . . .
Fe2 Fe 0.64042(2) 0.14776(2) 0.81710(2) 0.01593(5) Uani 1 1 d . . . . .
P2 P 0.57232(6) 0.33206(13) 0.81773(4) 0.02084(17) Uani 0.856(2) 1 d . . P A 1
F2 F 0.55861(6) 0.35239(12) 0.74974(5) 0.0348(3) Uani 0.856(2) 1 d . . P A 1
P2' P 0.5788(4) 0.3253(8) 0.8349(3) 0.0241(11) Uani 0.144(2) 1 d . . P A 2
F2' F 0.5830(5) 0.3333(8) 0.9031(4) 0.055(3) Uani 0.144(2) 1 d . . P A 2
O2 O 0.71285(6) 0.52192(12) 0.47260(5) 0.0266(2) Uani 1 1 d . . . . .
C2 C 0.65089(7) 0.20778(14) 0.53744(6) 0.0214(3) Uani 1 1 d . . . . .
H2 H 0.684284 0.172714 0.511539 0.026 Uiso 1 1 calc R U . . .

loop_
_atom_site_aniso_label
_atom_site_aniso_U_11
_atom_site_aniso_U_22
_atom_site_aniso_U_33
_atom_site_aniso_U_23
_atom_site_aniso_U_13
_atom_site_aniso_U_12
Fe1 0.01471(8) 0.01153(8) 0.01625(9) 0.00066(6) -0.00167(6) -0.00155(6)
O3 0.0351(6) 0.0260(5) 0.0220(5) 0.0027(4) 0.0077(4) 0.0015(5)
C3 0.0315(7) 0.0153(6) 0.0311(8) 0.0024(5) -0.0134(6) -0.0065(5)
O4 0.0385(6) 0.0287(6) 0.0235(5) 0.0013(4) -0.0084(5) -0.0133(5)
C4 0.0165(6) 0.0148(6) 0.0468(9) 0.0023(6) -0.0058(6) -0.0030(5)
C5 0.0228(6) 0.0161(6) 0.0280(7) 0.0017(5) 0.0059(5) -0.0027(5)
C6 0.0211(6) 0.0168(6) 0.0180(6) 0.0031(4) 0.0002(5) -0.0032(5)
C7 0.0227(6) 0.0141(5) 0.0187(6) -0.0015(4) -0.0026(5) -0.0007(5)
C8 0.0184(6) 0.0143(5) 0.0254(7) -0.0025(5) 0.0025(5) -0.0011(4)
C9 0.0365(8) 0.0283(8) 0.0278(8) -0.0102(6) 0.0003(7) 0.0015(7)
C10 0.0192(6) 0.0178(6) 0.0366(8) -0.0011(5) 0.0055(6) -0.0038(5)
C11 0.0235(7) 0.0150(6) 0.0403(9) -0.0001(6) 0.0013(6) 0.0014(5)
C12 0.0281(7) 0.0155(6) 0.0282(7) 0.0011(5) -0.0082(6) -0.0014(5)
C13 0.0265(7) 0.0171(6) 0.0266(7) -0.0057(5) -0.0023(5) 0.0019(5)
C14 0.0263(7) 0.0209(6) 0.0233(7) -0.0065(5) -0.0074(5) 0.0008(5)
C15 0.0221(6) 0.0173(6) 0.0309(7) -0.0045(5) -0.0019(5) -0.0032(5)
C16 0.0317(7) 0.0163(6) 0.0233(7) 0.0002(5) 0.0000(6) -0.0076(5)
C17 0.0271(7) 0.0189(6) 0.0181(6) 0.0022(5) -0.0001(5) -0.0066(5)
C18 0.0236(6) 0.0183(6) 0.0174(6) -0.0017(5) -0.0014(5) 0.0029(5)
C19 0.0194(6) 0.0154(6) 0.0310(7) -0.0014(5) 0.0018(5) -0.0005(5)
C20 0.0506(12) 0.0264(9) 0.0242(9) -0.0088(7) 0.0008(8) -0.0044(8)
C21 0.0259(9) 0.0196(8) 0.0362(10) 0.0003(7) 0.0091(8) -0.0026(7)
C22 0.0267(9) 0.0181(8) 0.0511(14) -0.0066(9) -0.0051(9) 0.0044(7)
C20' 0.057(9) 0.053(9) 0.030(6) 0.021(6) 0.008(6) 0.026(7)
C21' 0.025(6) 0.014(5) 0.105(15) 0.010(7) -0.007(8) -0.003(4)
C22' 0.029(6) 0.019(5) 0.061(10) 0.004(6) 0.010(6) 0.005(4)
P1 0.01786(15) 0.01343(15) 0.02934(19) -0.00164(13) 0.00031(13) -0.00067(12)
F1 0.0400(6) 0.0251(5) 0.0292(5) -0.0033(4) -0.0126(4) 0.0074(4)
O1 0.0287(5) 0.0271(5) 0.0214(5) 0.0021(4) -0.0060(4) -0.0086(4)
C1 0.0206(6) 0.0136(5) 0.0241(6) 0.0032(5) -0.0020(5) -0.0005(4)
Fe2 0.01929(9) 0.01391(8) 0.01458(9) -0.00128(6) -0.00061(7) -0.00146(6)
P2 0.0189(3) 0.0153(3) 0.0283(5) -0.0056(3) 0.0013(3) -0.0010(2)
F2 0.0428(7) 0.0280(6) 0.0338(6) -0.0093(5) -0.0182(5) 0.0123(5)
P2' 0.0159(18) 0.0187(15) 0.038(3) -0.003(2) 0.001(2) 0.0010(12)
F2' 0.080(7) 0.035(4) 0.052(5) 0.026(4) 0.050(5) 0.029(4)
O2 0.0365(6) 0.0226(5) 0.0207(5) 0.0001(4) 0.0051(4) -0.0049(4)
C2 0.0274(7) 0.0126(5) 0.0243(7) -0.0015(5) 0.0008(5) -0.0017(5)

loop_
_atom_type_symbol
_atom_type_description
_atom_type_scat_dispersion_real
_atom_type_scat_dispersion_imag
_atom_type_scat_source
C C 0.0033 0.0016 'International Tables Vol C Tables 4.2.6.8 and 6.1.1.4'
H H 0.0000 0.0000 'International Tables Vol C Tables 4.2.6.8 and 6.1.1.4'
O O 0.0106 0.0060 'International Tables Vol C Tables 4.2.6.8 and 6.1.1.4'
F F 0.0171 0.0103 'International Tables Vol C Tables 4.2.6.8 and 6.1.1.4'
P P 0.1023 0.0942 'International Tables Vol C Tables 4.2.6.8 and 6.1.1.4'
Fe Fe 0.3463 0.8444 'International Tables Vol C Tables 4.2.6.8 and 6.1.1.4'

loop_
_geom_angle_atom_site_label_1
_geom_angle_atom_site_label_2
_geom_angle_atom_site_label_3
_geom_angle
_geom_angle_site_symmetry_1
_geom_angle_site_symmetry_3
_geom_angle_publ_flag
C7 Fe1 C6 93.73(6) . . ?
C7 Fe1 C1 123.30(6) . . ?
C6 Fe1 C1 93.34(6) . . ?
C7 Fe1 C3 97.78(6) . . ?
C6 Fe1 C3 159.01(6) . . ?
C1 Fe1 C3 65.67(6) . . ?
C7 Fe1 C2 93.30(6) . . ?
C6 Fe1 C2 122.38(6) . . ?
C1 Fe1 C2 38.78(6) . . ?
C3 Fe1 C2 39.68(6) . . ?
C7 Fe1 C5 159.13(6) . . ?
C6 Fe1 C5 98.70(6) . . ?
C1 Fe1 C5 39.61(5) . . ?
C3 Fe1 C5 65.62(6) . . ?
C2 Fe1 C5 65.89(6) . . ?
C7 Fe1 C4 132.46(7) . . ?
C6 Fe1 C4 133.77(7) . . ?
C1 Fe1 C4 65.32(6) . . ?
C3 Fe1 C4 38.77(7) . . ?
C2 Fe1 C4 65.51(6) . . ?
C5 Fe1 C4 38.77(6) . . ?
C7 Fe1 P1 90.63(5) . . ?
C6 Fe1 P1 94.53(5) . . ?
C1 Fe1 P1 144.51(4) . . ?
C3 Fe1 P1 102.81(5) . . ?
C2 Fe1 P1 142.46(4) . . ?
C5 Fe1 P1 104.93(4) . . ?
C4 Fe1 P1 84.65(4) . . ?
C4 C3 C2 107.95(13) . . ?
C4 C3 Fe1 71.66(9) . . ?
C2 C3 Fe1 70.27(8) . . ?
C4 C3 H3 126.0 . . ?
C2 C3 H3 126.0 . . ?
Fe1 C3 H3 126.0 . . ?
C3 C4 C5 108.53(13) . . ?
C3 C4 Fe1 69.57(8) . . ?
C5 C4 Fe1 69.91(8) . . ?
C3 C4 H4 125.7 . . ?
C5 C4 H4 125.7 . . ?
Fe1 C4 H4 125.7 . . ?
C4 C5 C1 107.30(14) . . ?
C4 C5 Fe1 71.32(9) . . ?
C1 C5 Fe1 69.81(8) . . ?
C4 C5 H5 126.3 . . ?
C1 C5 H5 126.3 . . ?
Fe1 C5 H5 126.3 . . ?
O1 C6 Fe1 175.16(13) . . ?
O2 C7 Fe1 176.93(13) . . ?
C10 C8 C9 110.48(13) . . ?
C10 C8 C11 109.38(12) . . ?
C9 C8 C11 108.25(13) . . ?
C10 C8 P1 116.54(10) . . ?
C9 C8 P1 107.05(11) . . ?
C11 C8 P1 104.74(10) . . ?
C8 C9 H9A 109.5 . . ?
C8 C9 H9B 109.5 . . ?
H9A C9 H9B 109.5 . . ?
C8 C9 H9C 109.5 . . ?
H9A C9 H9C 109.5 . . ?
H9B C9 H9C 109.5 . . ?
C8 C10 H10A 109.5 . . ?
C8 C10 H10B 109.5 . . ?
H10A C10 H10B 109.5 . . ?
C8 C10 H10C 109.5 . . ?
H10A C10 H10C 109.5 . . ?
H10B C10 H10C 109.5 . . ?
C8 C11 H11A 109.5 . . ?
C8 C11 H11B 109.5 . . ?
H11A C11 H11B 109.5 . . ?
C8 C11 H11C 109.5 . . ?
H11A C11 H11C 109.5 . . ?
H11B C11 H11C 109.5 . . ?
C13 C12 C16 107.94(13) . . ?
C13 C12 Fe2 70.66(9) . . ?
C16 C12 Fe2 70.42(8) . . ?
C13 C12 H12 126.0 . . ?
C16 C12 H12 126.0 . . ?
Fe2 C12 H12 126.0 . . ?
C12 C13 C14 107.99(14) . . ?
C12 C13 Fe2 70.42(8) . . ?
C14 C13 Fe2 70.26(8) . . ?
C12 C13 H13 126.0 . . ?
C14 C13 H13 126.0 . . ?
Fe2 C13 H13 126.0 . . ?
C15 C14 C13 107.92(13) . . ?
C15 C14 Fe2 71.78(8) . . ?
C13 C14 Fe2 70.18(8) . . ?
C15 C14 H14 126.0 . . ?
C13 C14 H14 126.0 . . ?
Fe2 C14 H14 126.0 . . ?
C16 C15 C14 108.26(14) . . ?
C16 C15 Fe2 69.57(8) . . ?
C14 C15 Fe2 69.45(8) . . ?
C16 C15 H15 125.9 . . ?
C14 C15 H15 125.9 . . ?
Fe2 C15 H15 125.9 . . ?
C15 C16 C12 107.84(14) . . ?
C15 C16 Fe2 71.72(9) . . ?
C12 C16 Fe2 69.93(8) . . ?
C15 C16 H16 126.1 . . ?
C12 C16 H16 126.1 . . ?
Fe2 C16 H16 126.1 . . ?
O4 C17 Fe2 175.67(15) . . ?
O3 C18 Fe2 176.04(13) . . ?
C22' C19 C21' 122.5(9) . . ?
C21 C19 C22 110.17(16) . . ?
C21 C19 C20 109.83(16) . . ?
C22 C19 C20 106.71(16) . . ?
C22' C19 C20' 101.8(9) . . ?
C21' C19 C20' 99.7(10) . . ?
C22' C19 P2' 110.4(6) . . ?
C21' C19 P2' 119.2(5) . . ?
C20' C19 P2' 96.5(6) . . ?
C21 C19 P2 117.54(12) . . ?
C22 C19 P2 105.16(12) . . ?
C20 C19 P2 106.82(12) . . ?
C19 C20 H20A 109.5 . . ?
C19 C20 H20B 109.5 . . ?
H20A C20 H20B 109.5 . . ?
C19 C20 H20C 109.5 . . ?
H20A C20 H20C 109.5 . . ?
H20B C20 H20C 109.5 . . ?
C19 C21 H21A 109.5 . . ?
C19 C21 H21B 109.5 . . ?
H21A C21 H21B 109.5 . . ?
C19 C21 H21C 109.5 . . ?
H21A C21 H21C 109.5 . . ?
H21B C21 H21C 109.5 . . ?
C19 C22 H22A 109.5 . . ?
C19 C22 H22B 109.5 . . ?
H22A C22 H22B 109.5 . . ?
C19 C22 H22C 109.5 . . ?
H22A C22 H22C 109.5 . . ?
H22B C22 H22C 109.5 . . ?
C19 C20' H20D 109.5 . . ?
C19 C20' H20E 109.5 . . ?
H20D C20' H20E 109.5 . . ?
C19 C20' H20F 109.5 . . ?
H20D C20' H20F 109.5 . . ?
H20E C20' H20F 109.5 . . ?
C19 C21' H21D 109.5 . . ?
C19 C21' H21E 109.5 . . ?
H21D C21' H21E 109.5 . . ?
C19 C21' H21F 109.5 . . ?
H21D C21' H21F 109.5 . . ?
H21E C21' H21F 109.5 . . ?
C19 C22' H22D 120.0 . . ?
C19 C22' H22E 120.0 . . ?
H22D C22' H22E 120.0 . . ?
F1 P1 C8 96.66(6) . . ?
F1 P1 Fe1 100.35(4) . . ?
C8 P1 Fe1 116.61(5) . . ?
C2 C1 C5 108.60(13) . . ?
C2 C1 Fe1 70.79(8) . . ?
C5 C1 Fe1 70.58(8) . . ?
C2 C1 H1 125.7 . . ?
C5 C1 H1 125.7 . . ?
Fe1 C1 H1 125.7 . . ?
C18 Fe2 C17 94.03(7) . . ?
C18 Fe2 C12 122.34(7) . . ?
C17 Fe2 C12 93.16(6) . . ?
C18 Fe2 C13 92.84(6) . . ?
C17 Fe2 C13 123.00(7) . . ?
C12 Fe2 C13 38.92(6) . . ?
C18 Fe2 C14 98.11(6) . . ?
C17 Fe2 C14 158.96(6) . . ?
C12 Fe2 C14 65.83(6) . . ?
C13 Fe2 C14 39.55(6) . . ?
C18 Fe2 C16 158.64(6) . . ?
C17 Fe2 C16 98.01(6) . . ?
C12 Fe2 C16 39.65(6) . . ?
C13 Fe2 C16 65.80(6) . . ?
C14 Fe2 C16 65.56(6) . . ?
C18 Fe2 C15 133.16(6) . . ?
C17 Fe2 C15 132.78(6) . . ?
C12 Fe2 C15 65.44(6) . . ?
C13 Fe2 C15 65.38(6) . . ?
C14 Fe2 C15 38.77(6) . . ?
C16 Fe2 C15 38.71(6) . . ?
C18 Fe2 P2' 97.4(2) . . ?
C17 Fe2 P2' 85.93(19) . . ?
C12 Fe2 P2' 140.1(2) . . ?
C13 Fe2 P2' 148.5(2) . . ?
C14 Fe2 P2' 109.30(19) . . ?
C16 Fe2 P2' 101.0(2) . . ?
C15 Fe2 P2' 86.3(2) . . ?
C18 Fe2 P2 90.81(6) . . ?
C17 Fe2 P2 94.74(6) . . ?
C12 Fe2 P2 145.22(6) . . ?
C13 Fe2 P2 141.65(5) . . ?
C14 Fe2 P2 102.16(5) . . ?
C16 Fe2 P2 105.63(6) . . ?
C15 Fe2 P2 84.70(5) . . ?
F2 P2 C19 96.35(9) . . ?
F2 P2 Fe2 101.56(7) . . ?
C19 P2 Fe2 116.35(8) . . ?
F2' P2' C19 90.1(5) . . ?
F2' P2' Fe2 101.1(4) . . ?
C19 P2' Fe2 121.5(4) . . ?
C1 C2 C3 107.58(13) . . ?
C1 C2 Fe1 70.43(8) . . ?
C3 C2 Fe1 70.04(8) . . ?
C1 C2 H2 126.2 . . ?
C3 C2 H2 126.2 . . ?
Fe1 C2 H2 126.2 . . ?

loop_
_geom_bond_atom_site_label_1
_geom_bond_atom_site_label_2
_geom_bond_distance
_geom_bond_site_symmetry_2
_geom_bond_publ_flag
Fe1 C7 1.7542(14) . ?
Fe1 C6 1.7585(14) . ?
Fe1 C1 2.1114(13) . ?
Fe1 C3 2.1130(15) . ?
Fe1 C2 2.1160(14) . ?
Fe1 C5 2.1217(14) . ?
Fe1 C4 2.1403(14) . ?
Fe1 P1 2.2898(4) . ?
O3 C18 1.1473(18) . ?
C3 C4 1.412(2) . ?
C3 C2 1.435(2) . ?
C3 H3 1.0000 . ?
O4 C17 1.1463(18) . ?
C4 C5 1.415(2) . ?
C4 H4 1.0000 . ?
C5 C1 1.434(2) . ?
C5 H5 1.0000 . ?
C6 O1 1.1497(17) . ?
C7 O2 1.1452(18) . ?
C8 C10 1.529(2) . ?
C8 C9 1.531(2) . ?
C8 C11 1.540(2) . ?
C8 P1 1.8712(14) . ?
C9 H9A 0.9800 . ?
C9 H9B 0.9800 . ?
C9 H9C 0.9800 . ?
C10 H10A 0.9800 . ?
C10 H10B 0.9800 . ?
C10 H10C 0.9800 . ?
C11 H11A 0.9800 . ?
C11 H11B 0.9800 . ?
C11 H11C 0.9800 . ?
C12 C13 1.409(2) . ?
C12 C16 1.435(2) . ?
C12 Fe2 2.1127(15) . ?
C12 H12 1.0000 . ?
C13 C14 1.432(2) . ?
C13 Fe2 2.1157(14) . ?
C13 H13 1.0000 . ?
C14 C15 1.416(2) . ?
C14 Fe2 2.1168(14) . ?
C14 H14 1.0000 . ?
C15 C16 1.414(2) . ?
C15 Fe2 2.1474(15) . ?
C15 H15 1.0000 . ?
C16 Fe2 2.1192(15) . ?
C16 H16 1.0000 . ?
C17 Fe2 1.7581(14) . ?
C18 Fe2 1.7541(15) . ?
C19 C22' 1.383(12) . ?
C19 C21' 1.470(13) . ?
C19 C21 1.510(2) . ?
C19 C22 1.534(3) . ?
C19 C20 1.563(2) . ?
C19 C20' 1.792(13) . ?
C19 P2' 1.863(8) . ?
C19 P2 1.8710(19) . ?
C20 H20A 0.9800 . ?
C20 H20B 0.9800 . ?
C20 H20C 0.9800 . ?
C21 H21A 0.9800 . ?
C21 H21B 0.9800 . ?
C21 H21C 0.9800 . ?
C22 H22A 0.9800 . ?
C22 H22B 0.9800 . ?
C22 H22C 0.9800 . ?
C20' H20D 0.9800 . ?
C20' H20E 0.9800 . ?
C20' H20F 0.9800 . ?
C21' H21D 0.9800 . ?
C21' H21E 0.9800 . ?
C21' H21F 0.9800 . ?
C22' H22D 0.9500 . ?
C22' H22E 0.9500 . ?
P1 F1 1.6451(11) . ?
C1 C2 1.403(2) . ?
C1 H1 1.0000 . ?
Fe2 P2' 2.209(8) . ?
Fe2 P2 2.3062(13) . ?
P2 F2 1.6381(16) . ?
P2' F2' 1.609(12) . ?
C2 H2 1.0000 . ?
